data_4512863
loop_
_publ_author_name
'Shivakumar, Kilingaru I.'
'Yan, Yuncheng'
'Hughes, Colan E.'
'Apperley, David C.'
'Harris, Kenneth D. M.'
'Sanjayan, Gangadhar J.'

_publ_section_title
;
 Exploiting Powder X-ray Diffraction to Establish the Solvent-Assisted
 Solid-State Supramolecular Assembly of Pillar[5]quinone
;
_journal_issue 4
_journal_name_full 'Crystal Growth &amp; Design'
_journal_page_first 1583
_journal_paper_doi 10.1021/acs.cgd.5b00277
_journal_volume 15
_journal_year 2015
_chemical_formula_sum 'C39 H22 Cl8 O10'
_chemical_formula_weight 934.22
_chemical_name_systematic ' ?'
_space_group_IT_number 4
_symmetry_cell_setting monoclinic
_symmetry_space_group_name_Hall 'P 2yb'
_symmetry_space_group_name_H-M 'P 1 21 1'
_audit_creation_date 2014-10-02T18:23
_audit_creation_method 'from EXP file using GSAS2CIF'
_audit_update_record ' 2014-10-02T18:23  Initial CIF as created by GSAS2CIF'
_cell_angle_alpha 90.0
_cell_angle_beta 89.7367(22)
_cell_angle_gamma 90.0
_cell_formula_units_Z 2
_cell_length_a 18.7686(6)
_cell_length_b 15.2482(5)
_cell_length_c 6.90544(25)
_cell_volume 1976.23(12)
_computing_structure_refinement GSAS
_diffrn_radiation_polarisn_ratio 0.55
_diffrn_radiation_probe x-ray
_diffrn_radiation_wavelength 1.5406
_exptl_absorpt_correction_T_max 1.00000
_exptl_absorpt_correction_T_min 1.00000
_exptl_absorpt_process_details
;   GSAS Absorption/surface roughness correction: function number 0
 No correction is applied.
;
_pd_block_id 2014-10-02T18:23|6||
_pd_calc_method 'Rietveld Refinement'
_pd_instr_location ' ?'
_pd_meas_2theta_range_inc 0.01707
_pd_meas_2theta_range_max 50.11773
_pd_meas_2theta_range_min 4.0
_pd_meas_number_of_points 2703
_pd_phase_name 'from C:/Users/yan/Documents/Rietveld/P5Q/Ring_Y_fixed_Build_6_4/mo'
_pd_proc_2theta_range_inc 0.01707
_pd_proc_2theta_range_max 50.11974
_pd_proc_2theta_range_min 4.00201
_pd_proc_info_datetime 2014-10-02T18:23:26
_pd_proc_info_excluded_regions ' ?'
_pd_proc_ls_background_function
;   GSAS Background function number 1 with 32 terms.
 Shifted Chebyshev function of 1st kind
      1:    11199.7     2:   -10397.9     3:    2623.68     4:   -232.574    
      5:    338.900     6:   -1154.81     7:    993.603     8:   -370.377    
      9:   -99.8885    10:    308.921    11:   -131.570    12:   -69.4717    
     13:    54.4292    14:   -58.3841    15:    93.0254    16:   -9.83379    
     17:   -83.3912    18:    91.4990    19:   -37.6956    20:   -37.4227    
     21:    51.5015    22:   -34.8754    23:    26.4794    24:    1.09265    
     25:   -59.9171    26:    44.2323    27:   0.618712    28:   -30.6902    
     29:    29.6590    30:   -5.98519    31:   -30.4678    32:    15.6292    
;
_pd_proc_ls_peak_cutoff 0.00500
_pd_proc_ls_pref_orient_corr
;   March-Dollase
 AXIS  1 Ratio=   0.86502  h= 0.000  k= 0.000  l= 1.000
 Prefered orientation correction range: Min=   0.80455, Max=   1.54488
;
_pd_proc_ls_profile_function
;
 CW Profile function number 3 with  19 terms
 Pseudovoigt profile coefficients as parameterized in
 P. Thompson, D.E. Cox & J.B. Hastings (1987). J. Appl. Cryst.,20,79-83.
 Asymmetry correction of L.W. Finger, D.E. Cox & A. P. Jephcoat (1994).
 J. Appl. Cryst.,27,892-900.
 Peak tails are ignored  where the intensity is below 0.0050 times the peak
   Aniso. broadening axis   0.0   0.0   1.0
;
_pd_proc_ls_prof_R_factor 0.0109
_pd_proc_ls_prof_wR_expected 0.0097
_pd_proc_ls_prof_wR_factor 0.0155
_pd_proc_number_of_points 2703
_pd_spec_mounting ' ?'
_refine_ls_goodness_of_fit_all 1.64
_refine_ls_matrix_type full
_refine_ls_number_parameters 258
_refine_ls_number_restraints 254
_refine_ls_R_Fsqd_factor 0.19725
_refine_ls_shift/su_max 0.10
_refine_ls_shift/su_mean 0.02
_reflns_d_resolution_high 1.819
_reflns_d_resolution_low 18.768
_reflns_limit_h_max 10
_reflns_limit_h_min 0
_reflns_limit_k_max 8
_reflns_limit_k_min 0
_reflns_limit_l_max 3
_reflns_limit_l_min -3
_reflns_number_total 374
_cod_data_source_file cg5b00277_si_002.cif
_cod_data_source_block 6_publ
_cod_original_cell_volume 1976.23(18)
_cod_original_sg_symbol_H-M 'P 21'
_cod_database_code 4512863
_gsas_exptl_extinct_corr_t_min 1.00000
_gsas_exptl_extinct_corr_t_max 1.00000

loop_
_symmetry_equiv_pos_site_id
_symmetry_equiv_pos_as_xyz
1 +x,+y,+z
2 -x,+y+1/2,-z

loop_
_atom_site_type_symbol
_atom_site_label
_atom_site_fract_x
_atom_site_fract_y
_atom_site_fract_z
_atom_site_occupancy
_atom_site_thermal_displace_type
_atom_site_U_iso_or_equiv
_atom_site_symmetry_multiplicity
C C1 0.4027(8) 0.0310(7) 0.420(4) 1.0 Uiso 0.087(5) 2
C C2 0.4093(7) 0.0326(6) 0.067(4) 1.0 Uiso 0.087(5) 2
C C3 0.3436(7) -0.0205(6) 0.065(4) 1.0 Uiso 0.087(5) 2
C C4 0.3370(8) -0.0220(7) 0.418(5) 1.0 Uiso 0.087(5) 2
O O5 0.4289(15) 0.0536(12) 0.574(4) 1.0 Uiso 0.087(5) 2
O O6 0.3177(13) -0.0431(11) -0.088(5) 1.0 Uiso 0.087(5) 2
H H7 0.3119(13) -0.0409(12) 0.552(5) 1.0 Uiso 0.103(6) 2
H H8 0.4342(12) 0.0513(10) -0.068(4) 1.0 Uiso 0.103(6) 2
C C9 0.43816(32) 0.05734(35) 0.235(4) 1.0 Uiso 0.087(5) 2
C C10 0.30845(34) -0.0468(4) 0.250(5) 1.0 Uiso 0.087(5) 2
C C11 0.50478(28) 0.1121(4) 0.240(6) 1.0 Uiso 0.087(5) 2
H H12 0.5378(9) 0.0973(8) 0.113(7) 1.0 Uiso 0.103(6) 2
H H13 0.5345(10) 0.0981(9) 0.372(7) 1.0 Uiso 0.103(6) 2
C C14 0.4506(4) 0.3440(9) 0.394(4) 1.0 Uiso 0.087(5) 2
C C15 0.4504(4) 0.3445(9) 0.040(4) 1.0 Uiso 0.087(5) 2
C C16 0.4725(4) 0.2518(9) 0.047(4) 1.0 Uiso 0.087(5) 2
C C17 0.4728(4) 0.2513(9) 0.400(4) 1.0 Uiso 0.087(5) 2
O O18 0.4413(5) 0.3838(16) 0.542(5) 1.0 Uiso 0.087(5) 2
O O19 0.4822(5) 0.2112(16) -0.101(4) 1.0 Uiso 0.087(5) 2
H H20 0.4804(5) 0.2191(16) 0.538(4) 1.0 Uiso 0.103(6) 2
H H21 0.4426(5) 0.3765(16) -0.099(4) 1.0 Uiso 0.103(6) 2
C C22 0.43970(28) 0.3893(4) 0.204(4) 1.0 Uiso 0.087(5) 2
C C23 0.48349(29) 0.2071(4) 0.236(4) 1.0 Uiso 0.087(5) 2
C C24 0.41637(33) 0.4836(4) 0.198(6) 1.0 Uiso 0.087(5) 2
H H25 0.4324(8) 0.5128(11) 0.061(7) 1.0 Uiso 0.103(6) 2
H H26 0.4412(6) 0.5195(9) 0.317(7) 1.0 Uiso 0.103(6) 2
C C27 0.2280(6) 0.4934(4) 0.414(4) 1.0 Uiso 0.087(5) 2
C C28 0.2122(6) 0.4934(4) 0.063(4) 1.0 Uiso 0.087(5) 2
C C29 0.2904(7) 0.4897(4) 0.044(5) 1.0 Uiso 0.087(5) 2
C C30 0.3062(5) 0.4897(4) 0.394(5) 1.0 Uiso 0.087(5) 2
O O31 0.2005(11) 0.4951(5) 0.576(5) 1.0 Uiso 0.087(5) 2
O O32 0.3175(12) 0.4881(5) -0.117(5) 1.0 Uiso 0.087(5) 2
H H33 0.3392(9) 0.4883(4) 0.522(5) 1.0 Uiso 0.103(6) 2
H H34 0.1793(10) 0.4947(4) -0.065(4) 1.0 Uiso 0.103(6) 2
C C35 0.1817(4) 0.49526(35) 0.239(4) 1.0 Uiso 0.087(5) 2
C C36 0.33659(34) 0.48792(34) 0.219(5) 1.0 Uiso 0.087(5) 2
C C37 0.1019(4) 0.49870(35) 0.260(5) 1.0 Uiso 0.087(5) 2
H H38 0.0792(6) 0.5345(9) 0.138(6) 1.0 Uiso 0.103(6) 2
H H39 0.0880(7) 0.5318(9) 0.395(6) 1.0 Uiso 0.103(6) 2
C C40 0.0240(4) 0.2795(9) 0.4300(34) 1.0 Uiso 0.087(5) 2
C C41 0.0410(4) 0.2652(7) 0.0797(34) 1.0 Uiso 0.087(5) 2
C C42 0.0686(4) 0.3557(7) 0.0794(34) 1.0 Uiso 0.087(5) 2
C C43 0.0517(4) 0.3699(8) 0.4287(35) 1.0 Uiso 0.087(5) 2
O O44 0.0047(5) 0.2459(15) 0.581(4) 1.0 Uiso 0.087(5) 2
O O45 0.0879(5) 0.3893(14) -0.071(4) 1.0 Uiso 0.087(5) 2
H H46 0.0548(6) 0.4066(14) 0.563(4) 1.0 Uiso 0.103(6) 2
H H47 0.0381(6) 0.2285(12) -0.054(4) 1.0 Uiso 0.103(6) 2
C C48 0.01939(33) 0.2284(4) 0.246(4) 1.0 Uiso 0.087(5) 2
C C49 0.07301(34) 0.4067(4) 0.263(4) 1.0 Uiso 0.087(5) 2
C C50 -0.00769(28) 0.1356(4) 0.247(5) 1.0 Uiso 0.087(5) 2
H H51 -0.0385(9) 0.1231(7) 0.117(6) 1.0 Uiso 0.103(6) 2
H H52 -0.0412(8) 0.1252(8) 0.375(6) 1.0 Uiso 0.103(6) 2
C C53 0.1495(6) -0.0023(7) 0.426(5) 1.0 Uiso 0.087(5) 2
C C54 0.1459(8) -0.0223(7) 0.074(5) 1.0 Uiso 0.087(5) 2
C C55 0.0835(7) 0.0365(7) 0.071(4) 1.0 Uiso 0.087(5) 2
C C56 0.0872(6) 0.0566(7) 0.421(4) 1.0 Uiso 0.087(5) 2
O O57 0.1782(11) -0.0195(13) 0.578(5) 1.0 Uiso 0.087(5) 2
O O58 0.0540(13) 0.0540(13) -0.082(4) 1.0 Uiso 0.087(5) 2
H H59 0.0671(11) 0.0847(10) 0.555(4) 1.0 Uiso 0.103(6) 2
H H60 0.1659(13) -0.0504(10) -0.060(5) 1.0 Uiso 0.103(6) 2
C C61 0.17773(35) -0.0412(4) 0.242(5) 1.0 Uiso 0.087(5) 2
C C62 0.05544(32) 0.0751(4) 0.254(4) 1.0 Uiso 0.087(5) 2
C C63 0.2415(4) -0.1008(4) 0.247(7) 1.0 Uiso 0.087(5) 2
H H64 0.2416(6) -0.1427(12) 0.119(9) 1.0 Uiso 0.103(6) 2
H H65 0.2390(6) -0.1416(15) 0.377(9) 1.0 Uiso 0.103(6) 2
H H66 0.2254(14) 0.6456(12) 0.756(7) 1.0 Uiso 0.129(6) 2
Cl Cl67 0.1653(12) 0.7296(24) 0.538(5) 1.0 Uiso 0.108(5) 2
Cl Cl68 0.1643(12) 0.7375(23) 0.957(5) 1.0 Uiso 0.108(5) 2
C C69 0.2147(9) 0.7070(12) 0.751(6) 1.0 Uiso 0.108(5) 2
C C70 0.2828(10) 0.7584(12) 0.746(6) 1.0 Uiso 0.108(5) 2
Cl Cl71 0.3334(12) 0.7272(23) 0.540(5) 1.0 Uiso 0.108(5) 2
Cl Cl72 0.3321(11) 0.7366(24) 0.960(5) 1.0 Uiso 0.108(5) 2
H H73 0.2721(14) 0.8197(12) 0.739(7) 1.0 Uiso 0.129(6) 2
Cl Cl74 0.1828(27) 0.192(4) 0.741(6) 1.0 Uiso 0.183(7) 2
Cl Cl75 0.2995(24) 0.300(4) 0.750(6) 1.0 Uiso 0.183(7) 2
Cl Cl76 0.2950(16) 0.1879(31) 1.046(5) 1.0 Uiso 0.183(7) 2
Cl Cl77 0.2718(17) 0.2738(25) 0.455(5) 1.0 Uiso 0.183(7) 2
C C78 0.317(8) 0.175(10) 0.741(20) 1.0 Uiso 0.183(7) 2
C C79 0.183(8) 0.299(10) 0.780(18) 1.0 Uiso 0.183(7) 2

loop_
_atom_type_symbol
_atom_type_number_in_cell
_atom_type_scat_dispersion_real
_atom_type_scat_dispersion_imag
_atom_type_scat_Cromer_Mann_a1
_atom_type_scat_Cromer_Mann_a2
_atom_type_scat_Cromer_Mann_a3
_atom_type_scat_Cromer_Mann_a4
_atom_type_scat_Cromer_Mann_b1
_atom_type_scat_Cromer_Mann_b2
_atom_type_scat_Cromer_Mann_b3
_atom_type_scat_Cromer_Mann_b4
_atom_type_scat_Cromer_Mann_c
_atom_type_scat_source
C 78.0 0.000 0.000 2.31000 20.8439 1.02000 10.2075 1.58860 0.56870 0.86500 51.6512 0.21560 International_Tables_Vol_C
O 20.0 0.000 0.000 3.04850 13.2771 2.28680 5.70110 1.54630 0.32390 0.86700 32.9089 0.25080 International_Tables_Vol_C
H 44.0 0.000 0.000 0.49300 10.5109 0.32291 26.1257 0.14019 3.14236 0.04081 57.7997 0.00304 International_Tables_Vol_C
Cl 16.0 0.000 0.000 11.4604 0.01040 7.19640 1.16620 6.25560 18.5194 1.64550 47.7784 -9.5574 International_Tables_Vol_C
